data_4028198
loop_
_publ_author_name
'Jhonny Azuaje'
'Abdelaziz El Maatougui'
'Jos\'e M. P\'erez-Rubio'
'Alberto Coelho'
'Franco Fern\'andez'
'Eddy Sotelo'

_publ_contact_author_address
;
Center for Research in Biological Chemistry and Molecular
Materials, University of Santiago de Compostela
Santiago de compostela, Spain
;
_publ_contact_author_email jhonny.azuaje@usc.es
_publ_contact_author_fax '+0034 881815704'
_publ_contact_author_name 'Azuaje Guerrero, Jhonny Alberto'
_publ_contact_author_phone '+0034 881815732'
_publ_section_title
;
 Multicomponent Assembly of Diverse Pyrazin-2(1H)-one Chemotypes
;
_journal_name_full 'Journal of Organic Chemistry'
_journal_page_first 4402
_journal_page_last 4409
_journal_paper_doi 10.1021/jo4003163
_journal_volume 78
_journal_year 2013
_chemical_compound_source 'synthesis as described'
_chemical_formula_moiety 'C20 H27 N3 O3'
_chemical_formula_sum 'C20 H27 N3 O3'
_chemical_formula_weight 357.45
_space_group_IT_number 14
_symmetry_cell_setting monoclinic
_symmetry_Int_Tables_number 14
_symmetry_space_group_name_Hall '-P 2yn'
_symmetry_space_group_name_H-M 'P 1 21/n 1'
_atom_sites_solution_hydrogens geom
_atom_sites_solution_primary direct
_atom_sites_solution_secondary difmap
_audit_conform_dict_location ftp://ftp.iucr.org/pub/cif_core.dic
_audit_conform_dict_name cif_core.dic
_audit_conform_dict_version 2.4
_audit_creation_date 2011-10-24T10:16:39-00:00
_audit_creation_method 'WinGX routine CIF_UPDATE'
_cell_angle_alpha 90
_cell_angle_beta 96.761(3)
_cell_angle_gamma 90
_cell_formula_units_Z 4
_cell_length_a 7.6866(5)
_cell_length_b 18.4249(11)
_cell_length_c 13.3065(8)
_cell_measurement_reflns_used 1955
_cell_measurement_temperature 100(2)
_cell_measurement_theta_max 26.31
_cell_measurement_theta_min 2.89
_cell_measurement_wavelength 0.71073
_cell_volume 1871.4(2)
_computing_cell_refinement 'APPEX2 (BRUKER AXS, 2005)'
_computing_data_collection 'APPEX2 (BRUKER AXS, 2005)'
_computing_data_reduction 'APPEX2 (BRUKER AXS, 2005)'
_computing_molecular_graphics 'Ortep-3 for Windows (Farrugia, 1997)'
_computing_publication_material 'WinGX publication routines (Farrugia, 1999)'
_computing_structure_refinement 'SHELXL-97 (Sheldrick, 2008)'
_computing_structure_solution 'SIR97 (Giacovazzo et al, 1997)'
_diffrn_ambient_temperature 100(2)
_diffrn_measured_fraction_theta_full 0.996
_diffrn_measured_fraction_theta_max 0.996
_diffrn_measurement_device 'four-circle diffractometer'
_diffrn_measurement_device_type 'BRUKER APPEX-II CCD'
_diffrn_measurement_method 'omega and phi scans'
_diffrn_radiation_monochromator graphite
_diffrn_radiation_probe x-ray
_diffrn_radiation_source 'fine-focus sealed tube'
_diffrn_radiation_type MoK\a
_diffrn_radiation_wavelength 0.7107
_diffrn_reflns_av_R_equivalents 0.0425
_diffrn_reflns_av_unetI/netI 0.0292
_diffrn_reflns_limit_h_max 9
_diffrn_reflns_limit_h_min -9
_diffrn_reflns_limit_k_max 22
_diffrn_reflns_limit_k_min 0
_diffrn_reflns_limit_l_max 16
_diffrn_reflns_limit_l_min 0
_diffrn_reflns_number 28432
_diffrn_reflns_theta_full 25.68
_diffrn_reflns_theta_max 25.68
_diffrn_reflns_theta_min 1.9
_exptl_absorpt_coefficient_mu 0.086
_exptl_absorpt_correction_T_max 1
_exptl_absorpt_correction_T_min 0.9532
_exptl_absorpt_correction_type multi-scan
_exptl_absorpt_process_details 'BRUKER SADABS'
_exptl_crystal_colour colourless
_exptl_crystal_density_diffrn 1.269
_exptl_crystal_description prism
_exptl_crystal_F_000 768
_exptl_crystal_size_max 0.45
_exptl_crystal_size_mid 0.26
_exptl_crystal_size_min 0.16
_refine_diff_density_max 0.204
_refine_diff_density_min -0.231
_refine_diff_density_rms 0.042
_refine_ls_extinction_method none
_refine_ls_goodness_of_fit_ref 1.032
_refine_ls_hydrogen_treatment mixed
_refine_ls_matrix_type full
_refine_ls_number_parameters 243
_refine_ls_number_reflns 3546
_refine_ls_number_restraints 0
_refine_ls_restrained_S_all 1.032
_refine_ls_R_factor_all 0.0503
_refine_ls_R_factor_gt 0.0381
_refine_ls_shift/su_max 0
_refine_ls_shift/su_mean 0
_refine_ls_structure_factor_coef Fsqd
_refine_ls_weighting_details 'calc w=1/[\s^2^(Fo^2^)+(0.0383P)^2^+0.6255P] where P=(Fo^2^+2Fc^2^)/3'
_refine_ls_weighting_scheme calc
_refine_ls_wR_factor_gt 0.0829
_refine_ls_wR_factor_ref 0.0885
_reflns_number_gt 2919
_reflns_number_total 3546
_reflns_threshold_expression >2\s(I)
_cod_data_source_file jo4003163_si_002.cif
_cod_data_source_block SY1JAEG1
_cod_original_sg_symbol_H-M 'P 21/n'
_cod_database_code 4028198

loop_
_symmetry_equiv_pos_as_xyz
'x, y, z'
'-x+1/2, y+1/2, -z+1/2'
'-x, -y, -z'
'x-1/2, -y-1/2, z-1/2'

loop_
_atom_site_label
_atom_site_type_symbol
_atom_site_fract_x
_atom_site_fract_y
_atom_site_fract_z
_atom_site_U_iso_or_equiv
_atom_site_adp_type
_atom_site_occupancy
_atom_site_symmetry_multiplicity
_atom_site_calc_flag
_atom_site_refinement_flags
C1 C -0.26405(17) 0.06108(8) 0.02843(10) 0.0147(3) Uani 1 1 d .
C2 C -0.22785(17) -0.01752(8) 0.01019(9) 0.0143(3) Uani 1 1 d .
C3 C -0.05038(17) -0.01955(7) 0.17244(9) 0.0131(3) Uani 1 1 d .
C4 C -0.07814(17) 0.05087(8) 0.18877(9) 0.0134(3) Uani 1 1 d .
C5 C -0.23793(19) 0.16728(8) 0.13608(10) 0.0183(3) Uani 1 1 d .
H5A H -0.2461 0.1947 0.0717 0.022 Uiso 1 1 calc R
H5B H -0.1454 0.1901 0.1839 0.022 Uiso 1 1 calc R
C6 C -0.4107(2) 0.17184(9) 0.17906(12) 0.0271(4) Uani 1 1 d .
H6A H -0.5017 0.1476 0.1331 0.041 Uiso 1 1 calc R
H6B H -0.4425 0.2229 0.1867 0.041 Uiso 1 1 calc R
H6C H -0.4003 0.1479 0.2453 0.041 Uiso 1 1 calc R
C7 C -0.09764(18) -0.13235(7) 0.06657(10) 0.0148(3) Uani 1 1 d .
H7A H 0.0148 -0.1473 0.1049 0.018 Uiso 1 1 calc R
H7B H -0.0887 -0.1402 -0.0063 0.018 Uiso 1 1 calc R
C8 C -0.24373(19) -0.17929(8) 0.09821(11) 0.0187(3) Uani 1 1 d .
H8A H -0.3583 -0.1577 0.0723 0.022 Uiso 1 1 calc R
H8B H -0.2355 -0.1807 0.173 0.022 Uiso 1 1 calc R
C9 C -0.2332(2) -0.25589(8) 0.05778(12) 0.0277(4) Uani 1 1 d .
H9A H -0.2533 -0.255 -0.0163 0.041 Uiso 1 1 calc R
H9B H -0.3226 -0.2861 0.084 0.041 Uiso 1 1 calc R
H9C H -0.1169 -0.2761 0.0795 0.041 Uiso 1 1 calc R
C10 C 0.06914(17) -0.06502(7) 0.24614(9) 0.0129(3) Uani 1 1 d .
C11 C 0.38581(18) -0.08298(8) 0.31039(10) 0.0154(3) Uani 1 1 d .
C12 C 0.54978(19) -0.04432(9) 0.28428(11) 0.0221(3) Uani 1 1 d .
H12A H 0.5569 -0.0484 0.2114 0.033 Uiso 1 1 calc R
H12B H 0.6535 -0.0667 0.3217 0.033 Uiso 1 1 calc R
H12C H 0.5444 0.007 0.3029 0.033 Uiso 1 1 calc R
C13 C 0.3942(2) -0.16361(8) 0.28605(11) 0.0204(3) Uani 1 1 d .
H13A H 0.2856 -0.1872 0.3003 0.031 Uiso 1 1 calc R
H13B H 0.4939 -0.1856 0.3278 0.031 Uiso 1 1 calc R
H13C H 0.4086 -0.1698 0.2144 0.031 Uiso 1 1 calc R
C14 C 0.36194(19) -0.07090(8) 0.42181(10) 0.0194(3) Uani 1 1 d .
H14A H 0.3458 -0.019 0.4339 0.029 Uiso 1 1 calc R
H14B H 0.466 -0.0883 0.4647 0.029 Uiso 1 1 calc R
H14C H 0.2587 -0.0977 0.4381 0.029 Uiso 1 1 calc R
C15 C 0.01322(18) 0.08848(7) 0.27923(10) 0.0146(3) Uani 1 1 d .
C16 C -0.02477(18) 0.07033(8) 0.37607(10) 0.0164(3) Uani 1 1 d .
H16 H -0.1141 0.0359 0.3842 0.02 Uiso 1 1 calc R
C17 C 0.06742(19) 0.10232(8) 0.46074(10) 0.0195(3) Uani 1 1 d .
H17 H 0.0422 0.0893 0.5266 0.023 Uiso 1 1 calc R
C18 C 0.19543(19) 0.15297(8) 0.44910(11) 0.0214(3) Uani 1 1 d .
H18 H 0.2578 0.1751 0.507 0.026 Uiso 1 1 calc R
C19 C 0.23365(19) 0.17174(8) 0.35308(11) 0.0221(3) Uani 1 1 d .
H19 H 0.3215 0.2069 0.3454 0.026 Uiso 1 1 calc R
C20 C 0.14380(19) 0.13930(8) 0.26858(10) 0.0186(3) Uani 1 1 d .
H20 H 0.1714 0.1518 0.203 0.022 Uiso 1 1 calc R
O1 O -0.35619(13) 0.09573(5) -0.03541(7) 0.0202(2) Uani 1 1 d .
O2 O -0.28768(13) -0.04615(5) -0.07014(7) 0.0181(2) Uani 1 1 d .
O3 O 0.00791(12) -0.11078(5) 0.29956(7) 0.0165(2) Uani 1 1 d .
N1 N -0.18875(15) 0.09135(6) 0.11754(8) 0.0144(3) Uani 1 1 d .
N2 N -0.12686(14) -0.05462(6) 0.08441(8) 0.0129(3) Uani 1 1 d .
N3 N 0.23799(15) -0.04930(6) 0.24555(8) 0.0133(3) Uani 1 1 d .
H3N H 0.267(2) -0.0202(8) 0.2006(12) 0.016 Uiso 1 1 d .

loop_
_atom_site_aniso_label
_atom_site_aniso_U_11
_atom_site_aniso_U_22
_atom_site_aniso_U_33
_atom_site_aniso_U_23
_atom_site_aniso_U_13
_atom_site_aniso_U_12
C1 0.0108(7) 0.0205(8) 0.0130(6) 0.0022(6) 0.0020(5) -0.0003(6)
C2 0.0103(7) 0.0211(8) 0.0118(6) 0.0022(5) 0.0028(5) -0.0033(6)
C3 0.0108(7) 0.0163(8) 0.0124(6) -0.0006(5) 0.0013(5) -0.0021(6)
C4 0.0098(7) 0.0172(8) 0.0130(6) 0.0026(5) 0.0002(5) -0.0012(6)
C5 0.0204(8) 0.0136(8) 0.0198(7) 0.0003(6) -0.0018(6) 0.0020(6)
C6 0.0250(9) 0.0255(9) 0.0310(8) -0.0086(7) 0.0042(7) 0.0027(7)
C7 0.0154(7) 0.0141(8) 0.0146(6) -0.0020(5) 0.0011(5) 0.0016(6)
C8 0.0163(8) 0.0173(8) 0.0222(7) 0.0011(6) 0.0006(6) -0.0007(6)
C9 0.0264(9) 0.0180(9) 0.0366(9) -0.0016(7) -0.0045(7) -0.0025(7)
C10 0.0150(7) 0.0126(7) 0.0109(6) -0.0030(5) 0.0014(5) 0.0003(6)
C11 0.0123(7) 0.0176(8) 0.0154(7) 0.0019(5) -0.0019(5) 0.0023(6)
C12 0.0148(8) 0.0240(9) 0.0269(8) 0.0038(6) -0.0009(6) -0.0010(6)
C13 0.0208(8) 0.0192(8) 0.0207(7) 0.0002(6) 0.0004(6) 0.0040(6)
C14 0.0179(8) 0.0223(8) 0.0168(7) -0.0004(6) -0.0025(6) 0.0036(6)
C15 0.0140(7) 0.0139(8) 0.0152(6) -0.0012(5) -0.0009(5) 0.0031(6)
C16 0.0152(7) 0.0164(8) 0.0179(7) -0.0006(6) 0.0026(5) 0.0022(6)
C17 0.0218(8) 0.0212(8) 0.0156(7) -0.0017(6) 0.0024(6) 0.0080(7)
C18 0.0213(8) 0.0203(8) 0.0204(7) -0.0073(6) -0.0073(6) 0.0076(7)
C19 0.0186(8) 0.0185(8) 0.0276(8) -0.0015(6) -0.0037(6) -0.0019(6)
C20 0.0191(8) 0.0191(8) 0.0172(7) 0.0011(6) 0.0003(6) -0.0008(6)
O1 0.0200(6) 0.0241(6) 0.0156(5) 0.0042(4) -0.0016(4) 0.0050(4)
O2 0.0206(5) 0.0210(6) 0.0120(5) 0.0001(4) -0.0010(4) -0.0034(4)
O3 0.0169(5) 0.0184(6) 0.0142(5) 0.0029(4) 0.0014(4) -0.0021(4)
N1 0.0146(6) 0.0136(6) 0.0147(6) 0.0017(4) 0.0003(5) 0.0006(5)
N2 0.0132(6) 0.0132(6) 0.0120(5) 0.0003(4) 0.0008(4) -0.0008(5)
N3 0.0134(6) 0.0138(6) 0.0125(5) 0.0033(5) 0.0009(4) -0.0003(5)

loop_
_atom_type_symbol
_atom_type_description
_atom_type_scat_dispersion_real
_atom_type_scat_dispersion_imag
_atom_type_scat_source
C C 0.0033 0.0016 'International Tables Vol C Tables 4.2.6.8 and 6.1.1.4'
H H 0 0 'International Tables Vol C Tables 4.2.6.8 and 6.1.1.4'
N N 0.0061 0.0033 'International Tables Vol C Tables 4.2.6.8 and 6.1.1.4'
O O 0.0106 0.006 'International Tables Vol C Tables 4.2.6.8 and 6.1.1.4'

loop_
_geom_angle_atom_site_label_1
_geom_angle_atom_site_label_2
_geom_angle_atom_site_label_3
_geom_angle
O1 C1 N1 122.62(13)
O1 C1 C2 119.73(12)
N1 C1 C2 117.65(11)
O2 C2 N2 122.40(13)
O2 C2 C1 119.78(12)
N2 C2 C1 117.82(11)
C4 C3 N2 121.52(12)
C4 C3 C10 121.85(12)
N2 C3 C10 116.61(11)
C3 C4 N1 119.96(12)
C3 C4 C15 120.88(12)
N1 C4 C15 119.10(12)
N1 C5 C6 111.71(12)
N1 C5 H5A 109.3
C6 C5 H5A 109.3
N1 C5 H5B 109.3
C6 C5 H5B 109.3
H5A C5 H5B 107.9
C5 C6 H6A 109.5
C5 C6 H6B 109.5
H6A C6 H6B 109.5
C5 C6 H6C 109.5
H6A C6 H6C 109.5
H6B C6 H6C 109.5
N2 C7 C8 112.20(11)
N2 C7 H7A 109.2
C8 C7 H7A 109.2
N2 C7 H7B 109.2
C8 C7 H7B 109.2
H7A C7 H7B 107.9
C7 C8 C9 111.12(12)
C7 C8 H8A 109.4
C9 C8 H8A 109.4
C7 C8 H8B 109.4
C9 C8 H8B 109.4
H8A C8 H8B 108
C8 C9 H9A 109.5
C8 C9 H9B 109.5
H9A C9 H9B 109.5
C8 C9 H9C 109.5
H9A C9 H9C 109.5
H9B C9 H9C 109.5
O3 C10 N3 126.28(12)
O3 C10 C3 120.56(12)
N3 C10 C3 113.16(11)
N3 C11 C12 105.67(11)
N3 C11 C13 109.51(11)
C12 C11 C13 110.52(12)
N3 C11 C14 109.40(11)
C12 C11 C14 110.46(12)
C13 C11 C14 111.13(11)
C11 C12 H12A 109.5
C11 C12 H12B 109.5
H12A C12 H12B 109.5
C11 C12 H12C 109.5
H12A C12 H12C 109.5
H12B C12 H12C 109.5
C11 C13 H13A 109.5
C11 C13 H13B 109.5
H13A C13 H13B 109.5
C11 C13 H13C 109.5
H13A C13 H13C 109.5
H13B C13 H13C 109.5
C11 C14 H14A 109.5
C11 C14 H14B 109.5
H14A C14 H14B 109.5
C11 C14 H14C 109.5
H14A C14 H14C 109.5
H14B C14 H14C 109.5
C20 C15 C16 119.15(12)
C20 C15 C4 120.47(12)
C16 C15 C4 120.29(12)
C17 C16 C15 120.33(14)
C17 C16 H16 119.8
C15 C16 H16 119.8
C18 C17 C16 119.92(13)
C18 C17 H17 120
C16 C17 H17 120
C17 C18 C19 120.23(13)
C17 C18 H18 119.9
C19 C18 H18 119.9
C20 C19 C18 120.05(14)
C20 C19 H19 120
C18 C19 H19 120
C19 C20 C15 120.30(13)
C19 C20 H20 119.8
C15 C20 H20 119.8
C1 N1 C4 121.63(12)
C1 N1 C5 115.98(11)
C4 N1 C5 122.32(11)
C2 N2 C3 121.29(11)
C2 N2 C7 117.03(11)
C3 N2 C7 121.65(11)
C10 N3 C11 126.00(12)
C10 N3 H3N 118.4(10)
C11 N3 H3N 115.4(10)

loop_
_geom_bond_atom_site_label_1
_geom_bond_atom_site_label_2
_geom_bond_distance
C1 O1 1.2204(16)
C1 N1 1.3749(17)
C1 C2 1.500(2)
C2 O2 1.2315(16)
C2 N2 1.3656(17)
C3 C4 1.3369(19)
C3 N2 1.4045(16)
C3 C10 1.5151(18)
C4 N1 1.4098(16)
C4 C15 1.4911(18)
C5 N1 1.4775(18)
C5 C6 1.509(2)
C5 H5A 0.99
C5 H5B 0.99
C6 H6A 0.98
C6 H6B 0.98
C6 H6C 0.98
C7 N2 1.4734(18)
C7 C8 1.516(2)
C7 H7A 0.99
C7 H7B 0.99
C8 C9 1.516(2)
C8 H8A 0.99
C8 H8B 0.99
C9 H9A 0.98
C9 H9B 0.98
C9 H9C 0.98
C10 O3 1.2313(16)
C10 N3 1.3308(18)
C11 N3 1.4797(17)
C11 C12 1.523(2)
C11 C13 1.523(2)
C11 C14 1.5314(18)
C12 H12A 0.98
C12 H12B 0.98
C12 H12C 0.98
C13 H13A 0.98
C13 H13B 0.98
C13 H13C 0.98
C14 H14A 0.98
C14 H14B 0.98
C14 H14C 0.98
C15 C20 1.392(2)
C15 C16 1.3950(19)
C16 C17 1.3897(19)
C16 H16 0.95
C17 C18 1.378(2)
C17 H17 0.95
C18 C19 1.388(2)
C18 H18 0.95
C19 C20 1.3841(19)
C19 H19 0.95
C20 H20 0.95
N3 H3N 0.852(16)

loop_
_geom_torsion_atom_site_label_1
_geom_torsion_atom_site_label_2
_geom_torsion_atom_site_label_3
_geom_torsion_atom_site_label_4
_geom_torsion
O1 C1 C2 O2 1.8(2)
N1 C1 C2 O2 -177.48(12)
O1 C1 C2 N2 -178.78(12)
N1 C1 C2 N2 1.93(18)
N2 C3 C4 N1 1.1(2)
C10 C3 C4 N1 179.23(12)
N2 C3 C4 C15 -175.93(12)
C10 C3 C4 C15 2.2(2)
N2 C7 C8 C9 167.02(11)
C4 C3 C10 O3 107.77(16)
N2 C3 C10 O3 -74.01(16)
C4 C3 C10 N3 -71.85(16)
N2 C3 C10 N3 106.38(13)
C3 C4 C15 C20 109.36(16)
N1 C4 C15 C20 -67.68(17)
C3 C4 C15 C16 -67.25(18)
N1 C4 C15 C16 115.71(14)
C20 C15 C16 C17 -0.4(2)
C4 C15 C16 C17 176.28(13)
C15 C16 C17 C18 0.9(2)
C16 C17 C18 C19 -0.5(2)
C17 C18 C19 C20 -0.4(2)
C18 C19 C20 C15 0.9(2)
C16 C15 C20 C19 -0.5(2)
C4 C15 C20 C19 -177.14(13)
O1 C1 N1 C4 -177.91(12)
C2 C1 N1 C4 1.36(18)
O1 C1 N1 C5 5.07(19)
C2 C1 N1 C5 -175.66(11)
C3 C4 N1 C1 -2.91(19)
C15 C4 N1 C1 174.16(12)
C3 C4 N1 C5 173.92(12)
C15 C4 N1 C5 -9.01(19)
C6 C5 N1 C1 82.25(15)
C6 C5 N1 C4 -94.75(15)
O2 C2 N2 C3 175.63(12)
C1 C2 N2 C3 -3.76(18)
O2 C2 N2 C7 -2.59(19)
C1 C2 N2 C7 178.01(11)
C4 C3 N2 C2 2.35(19)
C10 C3 N2 C2 -175.89(11)
C4 C3 N2 C7 -179.51(12)
C10 C3 N2 C7 2.26(17)
C8 C7 N2 C2 -85.69(14)
C8 C7 N2 C3 96.08(14)
O3 C10 N3 C11 -1.1(2)
C3 C10 N3 C11 178.52(11)
C12 C11 N3 C10 -177.54(13)
C13 C11 N3 C10 63.40(17)
C14 C11 N3 C10 -58.62(17)
